data_4106711
loop_
_publ_author_name
'Nathalie Busschaert'
'Marco Wenzel'
'Mark E. Light'
'Paulina Iglesias-Hern\'andez'
'Ricardo P\'erez-Tom\'as'
'Philip A. Gale'

_publ_contact_author_email philip.gale@soton.ac.uk
_publ_contact_author_name 'Gale, Philip'
_publ_section_title
;
 Structure-Activity Relationships in Tripodal Transmembrane Anion
 Transporters: The Effect of Fluorination
;
_journal_name_full 'Journal of the American Chemical Society'
_journal_page_first 14136
_journal_page_last 14148
_journal_paper_doi 10.1021/ja205884y
_journal_volume 133
_journal_year 2011
_chemical_formula_moiety 'C27 H30 F3 N7 O3, C16 H36 N, Cl'
_chemical_formula_sum 'C43 H66 Cl F3 N8 O3'
_chemical_formula_weight 835.49
_chemical_name_systematic
;
 ?
;
_space_group_IT_number 4
_symmetry_cell_setting monoclinic
_symmetry_space_group_name_Hall 'P 2yb'
_symmetry_space_group_name_H-M 'P 1 21 1'
_atom_sites_solution_hydrogens geom
_atom_sites_solution_primary direct
_atom_sites_solution_secondary difmap
_audit_creation_method SHELXL-97
_cell_angle_alpha 90.00
_cell_angle_beta 103.24(3)
_cell_angle_gamma 90.00
_cell_formula_units_Z 4
_cell_length_a 14.296(3)
_cell_length_b 13.337(3)
_cell_length_c 24.209(5)
_cell_measurement_reflns_used 10503
_cell_measurement_temperature 120(2)
_cell_measurement_theta_max 27.485
_cell_measurement_theta_min 2.910
_cell_volume 4493.1(18)
_computing_cell_refinement 'DENZO (Otwinowski & Minor, 1997) & COLLECT (Hooft, R.W.W., 1998)'
_computing_data_collection 'COLLECT (Hooft, R.W.W., 1998)'
_computing_data_reduction 'DENZO (Otwinowski & Minor, 1997) & COLLECT (Hooft, R.W.W., 1998)'
_computing_publication_material 'WINGX (Farrugia, 1998)'
_computing_structure_refinement 'SHELXL-97 (Sheldrick, 2008)'
_computing_structure_solution 'SHELXS-97 (Sheldrick, 1997)'
_diffrn_ambient_temperature 120(2)
_diffrn_detector_area_resol_mean 9.091
_diffrn_measured_fraction_theta_full 0.996
_diffrn_measured_fraction_theta_max 0.995
_diffrn_measurement_device_type 'Bruker-Nonius Roper CCD camera on \k-goniostat'
_diffrn_measurement_method '\f & \w scans'
_diffrn_radiation_monochromator graphite
_diffrn_radiation_source 'Bruker-Nonius FR591 rotating anode'
_diffrn_radiation_type MoK\a
_diffrn_radiation_wavelength 0.71073
_diffrn_reflns_av_R_equivalents 0.0361
_diffrn_reflns_av_sigmaI/netI 0.0412
_diffrn_reflns_limit_h_max 18
_diffrn_reflns_limit_h_min -18
_diffrn_reflns_limit_k_max 15
_diffrn_reflns_limit_k_min -17
_diffrn_reflns_limit_l_max 31
_diffrn_reflns_limit_l_min -31
_diffrn_reflns_number 61699
_diffrn_reflns_theta_full 27.50
_diffrn_reflns_theta_max 27.52
_diffrn_reflns_theta_min 2.94
_exptl_absorpt_coefficient_mu 0.144
_exptl_absorpt_correction_T_max 0.7456
_exptl_absorpt_correction_T_min 0.6714
_exptl_absorpt_correction_type multi-scan
_exptl_absorpt_process_details 'SADABS 2007/2 (Sheldrick, G.M., 2007)'
_exptl_crystal_colour colorless
_exptl_crystal_density_diffrn 1.235
_exptl_crystal_description block
_exptl_crystal_F_000 1792
_exptl_crystal_size_max 0.4
_exptl_crystal_size_mid 0.4
_exptl_crystal_size_min 0.3
_refine_diff_density_max 0.602
_refine_diff_density_min -0.631
_refine_diff_density_rms 0.189
_refine_ls_abs_structure_details 'Flack H D (1983), Acta Cryst. A39, 876-881'
_refine_ls_abs_structure_Flack 0.56(3)
_refine_ls_extinction_coef 0.0320(9)
_refine_ls_extinction_expression Fc^*^=kFc[1+0.001xFc^2^\l^3^/sin(2\q)]^-1/4^
_refine_ls_extinction_method SHELXL
_refine_ls_goodness_of_fit_ref 1.154
_refine_ls_hydrogen_treatment constr
_refine_ls_matrix_type full
_refine_ls_number_parameters 1047
_refine_ls_number_reflns 18752
_refine_ls_number_restraints 1
_refine_ls_restrained_S_all 1.154
_refine_ls_R_factor_all 0.0546
_refine_ls_R_factor_gt 0.0484
_refine_ls_shift/su_max 0.020
_refine_ls_shift/su_mean 0.002
_refine_ls_structure_factor_coef Fsqd
_refine_ls_weighting_details 'calc w=1/[\s^2^(Fo^2^)+(0.0670P)^2^+0.0388P] where P=(Fo^2^+2Fc^2^)/3'
_refine_ls_weighting_scheme calc
_refine_ls_wR_factor_gt 0.1111
_refine_ls_wR_factor_ref 0.1142
_reflns_number_gt 16928
_reflns_number_total 18752
_reflns_threshold_expression >2\s(I)
_cod_data_source_file ja205884y_si_001_05.cif
_cod_data_source_block 2011mw0001a
_cod_original_sg_symbol_H-M 'P 21'
_cod_database_code 4106711

loop_
_symmetry_equiv_pos_as_xyz
'x, y, z'
'-x, y+1/2, -z'

loop_
_atom_site_label
_atom_site_type_symbol
_atom_site_fract_x
_atom_site_fract_y
_atom_site_fract_z
_atom_site_U_iso_or_equiv
_atom_site_adp_type
_atom_site_occupancy
_atom_site_symmetry_multiplicity
_atom_site_calc_flag
_atom_site_refinement_flags
C71 C 0.08338(14) 0.76298(16) 0.78076(7) 0.0233(4) Uani 1 1 d .
H71A H 0.0879 0.8265 0.8007 0.028 Uiso 1 1 calc R
H71B H 0.0313 0.7254 0.7904 0.028 Uiso 1 1 calc R
C72 C 0.17570(15) 0.70580(16) 0.80269(8) 0.0271(4) Uani 1 1 d .
H72A H 0.2285 0.7401 0.7918 0.032 Uiso 1 1 calc R
H72B H 0.1704 0.6392 0.7862 0.032 Uiso 1 1 calc R
C73 C 0.19535(16) 0.69813(17) 0.86710(8) 0.0293(5) Uani 1 1 d .
H73A H 0.2019 0.7651 0.8832 0.035 Uiso 1 1 calc R
H73B H 0.1409 0.6664 0.8776 0.035 Uiso 1 1 calc R
C74 C 0.28535(17) 0.63870(19) 0.89188(9) 0.0388(5) Uani 1 1 d .
H74A H 0.2944 0.6352 0.9324 0.058 Uiso 1 1 calc R
H74B H 0.3398 0.6710 0.8826 0.058 Uiso 1 1 calc R
H74C H 0.2790 0.5721 0.8764 0.058 Uiso 1 1 calc R
C75 C 0.05534(15) 0.68891(16) 0.68301(8) 0.0255(4) Uani 1 1 d .
H75A H 0.0420 0.7070 0.6432 0.031 Uiso 1 1 calc R
H75B H 0.1193 0.6602 0.6926 0.031 Uiso 1 1 calc R
C76 C -0.01500(16) 0.60838(16) 0.69031(9) 0.0296(5) Uani 1 1 d .
H76A H -0.0802 0.6303 0.6740 0.035 Uiso 1 1 calc R
H76B H -0.0093 0.5952 0.7303 0.035 Uiso 1 1 calc R
C77 C 0.00705(18) 0.51327(18) 0.66059(10) 0.0377(5) Uani 1 1 d .
H77A H 0.0093 0.5292 0.6218 0.045 Uiso 1 1 calc R
H77B H 0.0697 0.4880 0.6798 0.045 Uiso 1 1 calc R
C78 C -0.0680(2) 0.4325(2) 0.66022(12) 0.0533(7) Uani 1 1 d .
H78A H -0.0517 0.3739 0.6414 0.080 Uiso 1 1 calc R
H78B H -0.1298 0.4567 0.6404 0.080 Uiso 1 1 calc R
H78C H -0.0698 0.4160 0.6985 0.080 Uiso 1 1 calc R
C79 C 0.13097(14) 0.85237(16) 0.69995(8) 0.0247(4) Uani 1 1 d .
H79A H 0.1926 0.8183 0.7091 0.030 Uiso 1 1 calc R
H79B H 0.1133 0.8607 0.6591 0.030 Uiso 1 1 calc R
C80 C 0.14388(15) 0.95521(17) 0.72672(9) 0.0303(5) Uani 1 1 d .
H80A H 0.1721 0.9489 0.7670 0.036 Uiso 1 1 calc R
H80B H 0.0817 0.9873 0.7222 0.036 Uiso 1 1 calc R
C81 C 0.20909(16) 1.02023(18) 0.69906(9) 0.0330(5) Uani 1 1 d .
H81A H 0.2230 1.0823 0.7203 0.040 Uiso 1 1 calc R
H81B H 0.2695 0.9854 0.7016 0.040 Uiso 1 1 calc R
C82 C 0.1662(2) 1.0452(2) 0.63744(11) 0.0550(7) Uani 1 1 d .
H82A H 0.2104 1.0862 0.6230 0.083 Uiso 1 1 calc R
H82B H 0.1069 1.0808 0.6345 0.083 Uiso 1 1 calc R
H82C H 0.1542 0.9843 0.6158 0.083 Uiso 1 1 calc R
C83 C -0.04114(14) 0.83385(16) 0.70574(8) 0.0252(4) Uani 1 1 d .
H83A H -0.0377 0.8910 0.7309 0.030 Uiso 1 1 calc R
H83B H -0.0867 0.7867 0.7152 0.030 Uiso 1 1 calc R
C84 C -0.07956(15) 0.86941(18) 0.64494(8) 0.0307(5) Uani 1 1 d .
H84A H -0.0374 0.9207 0.6358 0.037 Uiso 1 1 calc R
H84B H -0.0805 0.8137 0.6191 0.037 Uiso 1 1 calc R
C85 C -0.18034(16) 0.91153(19) 0.63741(9) 0.0370(5) Uani 1 1 d .
H85A H -0.2072 0.9230 0.5973 0.044 Uiso 1 1 calc R
H85B H -0.2204 0.8624 0.6505 0.044 Uiso 1 1 calc R
C86 C -0.1829(3) 1.0085(3) 0.66929(12) 0.0740(11) Uani 1 1 d .
H86A H -0.2481 1.0314 0.6634 0.111 Uiso 1 1 calc R
H86B H -0.1450 1.0581 0.6557 0.111 Uiso 1 1 calc R
H86C H -0.1572 0.9975 0.7091 0.111 Uiso 1 1 calc R
N16 N 0.05669(11) 0.78437(12) 0.71711(6) 0.0226(3) Uani 1 1 d .
Cl1 Cl 0.22519(3) 1.05178(4) 0.011130(19) 0.02336(11) Uani 1 1 d .
C1 C -0.02907(14) 0.84813(17) 0.04846(8) 0.0247(4) Uani 1 1 d .
H1A H 0.0128 0.8151 0.0805 0.030 Uiso 1 1 calc R
H1B H -0.0910 0.8149 0.0414 0.030 Uiso 1 1 calc R
C2 C -0.04190(14) 0.95682(17) 0.06403(9) 0.0287(4) Uani 1 1 d .
H2A H -0.0834 0.9905 0.0321 0.034 Uiso 1 1 calc R
H2B H -0.0728 0.9592 0.0957 0.034 Uiso 1 1 calc R
C3 C 0.07539(14) 1.06574(16) 0.12672(8) 0.0260(4) Uani 1 1 d .
C4 C 0.21462(14) 1.16392(15) 0.18003(9) 0.0262(4) Uani 1 1 d .
C5 C 0.27598(15) 1.24132(16) 0.17307(9) 0.0305(5) Uani 1 1 d .
H5 H 0.2784 1.2621 0.1367 0.037 Uiso 1 1 calc R
C6 C 0.33384(15) 1.28799(17) 0.22001(10) 0.0347(5) Uani 1 1 d .
H6 H 0.3759 1.3388 0.2154 0.042 Uiso 1 1 calc R
C7 C 0.32784(15) 1.25801(18) 0.27286(9) 0.0344(5) Uani 1 1 d .
C8 C 0.26781(16) 1.18203(19) 0.28150(10) 0.0355(5) Uani 1 1 d .
H8 H 0.2658 1.1624 0.3181 0.043 Uiso 1 1 calc R
C9 C 0.21014(15) 1.13495(17) 0.23455(9) 0.0301(5) Uani 1 1 d .
H9 H 0.1685 1.0840 0.2396 0.036 Uiso 1 1 calc R
C10 C 0.05402(14) 0.73537(15) -0.00216(9) 0.0260(4) Uani 1 1 d .
H10A H 0.0605 0.7200 -0.0403 0.031 Uiso 1 1 calc R
H10B H 0.0106 0.6865 0.0080 0.031 Uiso 1 1 calc R
C11 C 0.15168(14) 0.72554(17) 0.03849(9) 0.0291(5) Uani 1 1 d .
H11A H 0.1449 0.7355 0.0771 0.035 Uiso 1 1 calc R
H11B H 0.1766 0.6585 0.0358 0.035 Uiso 1 1 calc R
C12 C 0.31177(13) 0.77656(15) 0.02745(8) 0.0214(4) Uani 1 1 d .
C13 C 0.45808(13) 0.85487(16) 0.00589(7) 0.0201(4) Uani 1 1 d .
C14 C 0.50654(14) 0.76663(16) -0.00186(8) 0.0236(4) Uani 1 1 d .
H14 H 0.4773 0.7047 -0.0005 0.028 Uiso 1 1 calc R
C15 C 0.59884(14) 0.77195(17) -0.01162(8) 0.0266(4) Uani 1 1 d .
H15 H 0.6317 0.7138 -0.0169 0.032 Uiso 1 1 calc R
C16 C 0.64030(13) 0.86397(18) -0.01333(8) 0.0282(5) Uani 1 1 d .
C17 C 0.59434(14) 0.95278(17) -0.00679(8) 0.0277(4) Uani 1 1 d .
H17 H 0.6238 1.0144 -0.0090 0.033 Uiso 1 1 calc R
C18 C 0.50250(14) 0.94686(16) 0.00322(8) 0.0227(4) Uani 1 1 d .
H18 H 0.4702 1.0055 0.0082 0.027 Uiso 1 1 calc R
C19 C -0.06503(13) 0.85034(17) -0.05348(8) 0.0240(4) Uani 1 1 d .
H19A H -0.1033 0.9081 -0.0482 0.029 Uiso 1 1 calc R
H19B H -0.1067 0.7921 -0.0587 0.029 Uiso 1 1 calc R
C20 C -0.02723(14) 0.86575(17) -0.10670(8) 0.0266(4) Uani 1 1 d .
H20A H 0.0037 0.8048 -0.1153 0.032 Uiso 1 1 calc R
H20B H -0.0803 0.8805 -0.1386 0.032 Uiso 1 1 calc R
C21 C 0.04740(14) 1.01479(16) -0.13946(8) 0.0246(4) Uani 1 1 d .
C22 C 0.13756(15) 1.17259(15) -0.14892(8) 0.0250(4) Uani 1 1 d .
C23 C 0.20350(14) 1.23952(16) -0.11670(8) 0.0262(4) Uani 1 1 d .
H23 H 0.2320 1.2241 -0.0792 0.031 Uiso 1 1 calc R
C24 C 0.22690(16) 1.32810(17) -0.13974(9) 0.0314(5) Uani 1 1 d .
H24 H 0.2705 1.3726 -0.1182 0.038 Uiso 1 1 calc R
C25 C 0.18414(17) 1.34885(18) -0.19529(10) 0.0348(5) Uani 1 1 d .
C26 C 0.12069(17) 1.28422(17) -0.22868(9) 0.0349(5) Uani 1 1 d .
H26 H 0.0938 1.2999 -0.2664 0.042 Uiso 1 1 calc R
C27 C 0.09691(16) 1.19453(18) -0.20538(9) 0.0304(5) Uani 1 1 d .
H27 H 0.0542 1.1499 -0.2275 0.036 Uiso 1 1 calc R
C28 C 0.45476(16) 0.63817(18) 0.54776(9) 0.0323(5) Uani 1 1 d .
H28A H 0.3934 0.6725 0.5374 0.039 Uiso 1 1 calc R
H28B H 0.4940 0.6728 0.5801 0.039 Uiso 1 1 calc R
C29 C 0.43823(17) 0.5318(2) 0.56475(10) 0.0409(6) Uani 1 1 d .
H29A H 0.4060 0.5330 0.5959 0.049 Uiso 1 1 calc R
H29B H 0.3963 0.4980 0.5330 0.049 Uiso 1 1 calc R
C30 C 0.56158(16) 0.44137(16) 0.63522(9) 0.0303(5) Uani 1 1 d .
C31 C 0.70559(15) 0.35286(17) 0.69122(8) 0.0299(5) Uani 1 1 d .
C32 C 0.71148(16) 0.39858(18) 0.74349(9) 0.0338(5) Uani 1 1 d .
H32 H 0.6711 0.4519 0.7467 0.041 Uiso 1 1 calc R
C33 C 0.77789(16) 0.3644(2) 0.79094(9) 0.0387(6) Uani 1 1 d .
H33 H 0.7823 0.3944 0.8261 0.046 Uiso 1 1 calc R
C34 C 0.83621(17) 0.2868(2) 0.78537(9) 0.0375(5) Uani 1 1 d .
C35 C 0.83123(17) 0.2383(2) 0.73481(9) 0.0392(5) Uani 1 1 d .
H35 H 0.8714 0.1844 0.7323 0.047 Uiso 1 1 calc R
C36 C 0.76443(17) 0.27207(19) 0.68745(9) 0.0365(5) Uani 1 1 d .
H36 H 0.7592 0.2400 0.6528 0.044 Uiso 1 1 calc R
C37 C 0.55250(15) 0.74010(17) 0.50038(9) 0.0309(5) Uani 1 1 d .
H37A H 0.5113 0.7934 0.5083 0.037 Uiso 1 1 calc R
H37B H 0.5642 0.7522 0.4630 0.037 Uiso 1 1 calc R
C38 C 0.64695(16) 0.7439(2) 0.54369(11) 0.0408(6) Uani 1 1 d .
H38A H 0.6756 0.8096 0.5426 0.049 Uiso 1 1 calc R
H38B H 0.6351 0.7347 0.5813 0.049 Uiso 1 1 calc R
C39 C 0.79980(15) 0.69215(18) 0.52269(8) 0.0283(5) Uani 1 1 d .
C40 C 0.94553(15) 0.60978(17) 0.50253(8) 0.0281(5) Uani 1 1 d .
C41 C 0.99028(16) 0.51707(17) 0.50256(9) 0.0300(5) Uani 1 1 d .
H41 H 0.9587 0.4594 0.5100 0.036 Uiso 1 1 calc R
C42 C 1.08143(16) 0.50932(18) 0.49168(9) 0.0328(5) Uani 1 1 d .
H42 H 1.1113 0.4473 0.4918 0.039 Uiso 1 1 calc R
C43 C 1.12595(15) 0.5956(2) 0.48081(10) 0.0355(5) Uani 1 1 d .
C44 C 1.08447(16) 0.6879(2) 0.47967(10) 0.0374(5) Uani 1 1 d .
H44 H 1.1166 0.7447 0.4716 0.045 Uiso 1 1 calc R
C45 C 0.99361(16) 0.69605(19) 0.49074(10) 0.0349(5) Uani 1 1 d .
H45 H 0.9647 0.7586 0.4903 0.042 Uiso 1 1 calc R
C46 C 0.43109(14) 0.63036(17) 0.44647(8) 0.0279(4) Uani 1 1 d .
H46A H 0.3905 0.6894 0.4393 0.033 Uiso 1 1 calc R
H46B H 0.3906 0.5735 0.4502 0.033 Uiso 1 1 calc R
C47 C 0.47612(15) 0.61294(17) 0.39605(8) 0.0293(5) Uani 1 1 d .
H47A H 0.4265 0.5961 0.3628 0.035 Uiso 1 1 calc R
H47B H 0.5078 0.6737 0.3879 0.035 Uiso 1 1 calc R
C48 C 0.56877(15) 0.47470(16) 0.36767(8) 0.0257(4) Uani 1 1 d .
C49 C 0.65083(14) 0.31233(15) 0.36021(8) 0.0243(4) Uani 1 1 d .
C50 C 0.60372(15) 0.28861(17) 0.30483(9) 0.0292(5) Uani 1 1 d .
H50 H 0.5588 0.3326 0.2839 0.035 Uiso 1 1 calc R
C51 C 0.62432(16) 0.19871(18) 0.28101(9) 0.0326(5) Uani 1 1 d .
H51 H 0.5935 0.1822 0.2440 0.039 Uiso 1 1 calc R
C52 C 0.69012(17) 0.13503(16) 0.31240(9) 0.0326(5) Uani 1 1 d .
C53 C 0.73830(16) 0.15643(16) 0.36709(9) 0.0306(5) Uani 1 1 d .
H53 H 0.7827 0.1116 0.3877 0.037 Uiso 1 1 calc R
C54 C 0.71905(15) 0.24608(16) 0.39058(8) 0.0263(4) Uani 1 1 d .
H54 H 0.7520 0.2626 0.4272 0.032 Uiso 1 1 calc R
C55 C 0.45428(14) 0.23751(15) 0.73190(7) 0.0235(4) Uani 1 1 d .
H55A H 0.5047 0.2791 0.7232 0.028 Uiso 1 1 calc R
H55B H 0.4541 0.1747 0.7117 0.028 Uiso 1 1 calc R
C56 C 0.35847(15) 0.28940(16) 0.70956(8) 0.0261(4) Uani 1 1 d .
H56A H 0.3622 0.3579 0.7233 0.031 Uiso 1 1 calc R
H56B H 0.3088 0.2552 0.7237 0.031 Uiso 1 1 calc R
C57 C 0.33183(15) 0.28948(16) 0.64488(8) 0.0277(4) Uani 1 1 d .
H57A H 0.3306 0.2210 0.6312 0.033 Uiso 1 1 calc R
H57B H 0.3805 0.3256 0.6308 0.033 Uiso 1 1 calc R
C58 C 0.23405(18) 0.3380(2) 0.62161(10) 0.0437(6) Uani 1 1 d .
H58A H 0.2198 0.3368 0.5809 0.066 Uiso 1 1 calc R
H58B H 0.2354 0.4062 0.6345 0.066 Uiso 1 1 calc R
H58C H 0.1855 0.3016 0.6348 0.066 Uiso 1 1 calc R
C59 C 0.41220(14) 0.13250(16) 0.80638(8) 0.0237(4) Uani 1 1 d .
H59A H 0.3466 0.1565 0.7946 0.028 Uiso 1 1 calc R
H59B H 0.4186 0.0762 0.7821 0.028 Uiso 1 1 calc R
C60 C 0.42758(15) 0.09405(16) 0.86711(8) 0.0267(4) Uani 1 1 d .
H60A H 0.4133 0.1468 0.8915 0.032 Uiso 1 1 calc R
H60B H 0.4941 0.0742 0.8810 0.032 Uiso 1 1 calc R
C61 C 0.36153(16) 0.00423(17) 0.86834(9) 0.0325(5) Uani 1 1 d .
H61A H 0.3551 -0.0060 0.9070 0.039 Uiso 1 1 calc R
H61B H 0.2982 0.0194 0.8452 0.039 Uiso 1 1 calc R
C62 C 0.3975(2) -0.09180(19) 0.84700(11) 0.0464(6) Uani 1 1 d .
H62A H 0.3532 -0.1452 0.8488 0.070 Uiso 1 1 calc R
H62B H 0.4595 -0.1082 0.8702 0.070 Uiso 1 1 calc R
H62C H 0.4025 -0.0829 0.8084 0.070 Uiso 1 1 calc R
C63 C 0.46319(14) 0.30737(15) 0.82939(8) 0.0231(4) Uani 1 1 d .
H63A H 0.4779 0.2895 0.8693 0.028 Uiso 1 1 calc R
H63B H 0.3956 0.3250 0.8188 0.028 Uiso 1 1 calc R
C64 C 0.52174(14) 0.39943(16) 0.82215(8) 0.0259(4) Uani 1 1 d .
H64A H 0.5209 0.4087 0.7823 0.031 Uiso 1 1 calc R
H64B H 0.5879 0.3901 0.8426 0.031 Uiso 1 1 calc R
C65 C 0.47988(16) 0.49204(16) 0.84479(8) 0.0281(4) Uani 1 1 d .
H65A H 0.4185 0.5083 0.8198 0.034 Uiso 1 1 calc R
H65B H 0.4688 0.4773 0.8820 0.034 Uiso 1 1 calc R
C66 C 0.54651(18) 0.58194(18) 0.84907(11) 0.0408(6) Uani 1 1 d .
H66A H 0.5180 0.6385 0.8634 0.061 Uiso 1 1 calc R
H66B H 0.5567 0.5975 0.8122 0.061 Uiso 1 1 calc R
H66C H 0.6070 0.5665 0.8743 0.061 Uiso 1 1 calc R
C67 C 0.58410(13) 0.18455(16) 0.81417(8) 0.0244(4) Uani 1 1 d .
H67A H 0.6237 0.2397 0.8066 0.029 Uiso 1 1 calc R
H67B H 0.5992 0.1738 0.8549 0.029 Uiso 1 1 calc R
C68 C 0.61170(17) 0.09099(19) 0.78600(9) 0.0370(5) Uani 1 1 d .
H68A H 0.6081 0.1046 0.7462 0.044 Uiso 1 1 calc R
H68B H 0.5665 0.0377 0.7883 0.044 Uiso 1 1 calc R
C69 C 0.71288(16) 0.05680(19) 0.81427(11) 0.0396(5) Uani 1 1 d .
H69A H 0.7560 0.1139 0.8191 0.048 Uiso 1 1 calc R
H69B H 0.7348 0.0086 0.7900 0.048 Uiso 1 1 calc R
C70 C 0.7163(2) 0.0090(2) 0.87216(11) 0.0576(8) Uani 1 1 d .
H70A H 0.7808 -0.0122 0.8888 0.086 Uiso 1 1 calc R
H70B H 0.6742 -0.0480 0.8674 0.086 Uiso 1 1 calc R
H70C H 0.6961 0.0571 0.8965 0.086 Uiso 1 1 calc R
N1 N 0.01171(11) 0.83615(13) -0.00191(6) 0.0205(3) Uani 1 1 d .
N2 N 0.04923(12) 1.00882(14) 0.07917(7) 0.0292(4) Uani 1 1 d .
H2 H 0.0884 1.0035 0.0572 0.035 Uiso 1 1 calc R
N3 N 0.16291(12) 1.11265(13) 0.13128(7) 0.0282(4) Uani 1 1 d .
H3 H 0.1880 1.1106 0.1022 0.034 Uiso 1 1 calc R
N4 N 0.21869(12) 0.79859(13) 0.02552(8) 0.0286(4) Uani 1 1 d .
H4 H 0.1984 0.8583 0.0162 0.034 Uiso 1 1 calc R
N5 N 0.36388(11) 0.85600(13) 0.01454(7) 0.0252(4) Uani 1 1 d .
H5A H 0.3357 0.9134 0.0113 0.030 Uiso 1 1 calc R
N6 N 0.04094(13) 0.94760(15) -0.09845(7) 0.0328(4) Uani 1 1 d .
H6A H 0.0795 0.9540 -0.0657 0.039 Uiso 1 1 calc R
N7 N 0.11642(13) 1.08627(14) -0.12070(7) 0.0300(4) Uani 1 1 d .
H7 H 0.1515 1.0770 -0.0872 0.036 Uiso 1 1 calc R
N8 N 0.50236(12) 0.64398(13) 0.49979(7) 0.0244(4) Uani 1 1 d .
N9 N 0.52682(14) 0.47591(16) 0.58177(8) 0.0393(5) Uani 1 1 d .
H9A H 0.5592 0.4639 0.5566 0.047 Uiso 1 1 calc R
N10 N 0.64512(14) 0.38824(15) 0.64037(7) 0.0346(4) Uani 1 1 d .
H10 H 0.6626 0.3750 0.6094 0.042 Uiso 1 1 calc R
N11 N 0.71415(13) 0.66782(16) 0.53396(9) 0.0407(5) Uani 1 1 d .
H11 H 0.6991 0.6056 0.5354 0.049 Uiso 1 1 calc R
N12 N 0.85302(13) 0.61000(14) 0.51368(8) 0.0328(4) Uani 1 1 d .
H12 H 0.8267 0.5523 0.5150 0.039 Uiso 1 1 calc R
N13 N 0.54493(13) 0.53242(15) 0.40864(7) 0.0326(4) Uani 1 1 d .
H13 H 0.5721 0.5204 0.4435 0.039 Uiso 1 1 calc R
N14 N 0.63065(13) 0.39813(14) 0.38876(7) 0.0296(4) Uani 1 1 d .
H14A H 0.6607 0.4034 0.4237 0.036 Uiso 1 1 calc R
N15 N 0.47893(11) 0.21572(12) 0.79553(6) 0.0214(3) Uani 1 1 d .
O1 O 0.02671(10) 1.07522(12) 0.16197(6) 0.0350(4) Uani 1 1 d .
O2 O 0.34651(10) 0.69240(10) 0.03931(6) 0.0257(3) Uani 1 1 d .
O3 O -0.00305(11) 1.01025(11) -0.18791(6) 0.0314(3) Uani 1 1 d .
O4 O 0.52113(11) 0.45394(13) 0.67453(6) 0.0385(4) Uani 1 1 d .
O5 O 0.82755(11) 0.77857(12) 0.52127(6) 0.0356(4) Uani 1 1 d .
O6 O 0.53834(11) 0.49153(11) 0.31707(6) 0.0317(3) Uani 1 1 d .
F1 F 0.38444(10) 1.30360(12) 0.31935(6) 0.0507(4) Uani 1 1 d .
F2 F 0.73119(9) 0.86813(12) -0.02222(6) 0.0450(4) Uani 1 1 d .
F3 F 0.20621(12) 1.43666(11) -0.21844(6) 0.0535(4) Uani 1 1 d .
F4 F 0.90210(10) 0.25253(14) 0.83187(5) 0.0537(4) Uani 1 1 d .
F5 F 1.21616(9) 0.58905(12) 0.47051(7) 0.0524(4) Uani 1 1 d .
F6 F 0.70992(11) 0.04730(10) 0.28853(6) 0.0471(4) Uani 1 1 d .
Cl2 Cl 0.71515(4) 0.41433(4) 0.52281(2) 0.02891(12) Uani 1 1 d .

loop_
_atom_site_aniso_label
_atom_site_aniso_U_11
_atom_site_aniso_U_22
_atom_site_aniso_U_33
_atom_site_aniso_U_23
_atom_site_aniso_U_13
_atom_site_aniso_U_12
C71 0.0293(10) 0.0260(10) 0.0165(8) -0.0018(8) 0.0092(8) -0.0024(9)
C72 0.0314(11) 0.0273(11) 0.0235(9) -0.0005(9) 0.0084(8) 0.0031(9)
C73 0.0354(11) 0.0308(11) 0.0221(9) 0.0011(9) 0.0078(8) 0.0007(10)
C74 0.0464(14) 0.0368(13) 0.0291(11) 0.0026(10) 0.0006(10) 0.0087(11)
C75 0.0310(11) 0.0258(10) 0.0216(9) -0.0015(8) 0.0098(8) 0.0008(9)
C76 0.0306(11) 0.0308(12) 0.0278(10) 0.0003(9) 0.0077(9) -0.0065(9)
C77 0.0480(14) 0.0329(12) 0.0316(11) -0.0018(10) 0.0082(10) -0.0073(11)
C78 0.0633(18) 0.0370(14) 0.0544(15) -0.0029(13) 0.0026(13) -0.0150(14)
C79 0.0244(10) 0.0294(10) 0.0220(9) 0.0015(9) 0.0086(8) -0.0039(9)
C80 0.0294(11) 0.0327(11) 0.0296(10) -0.0033(9) 0.0083(9) -0.0054(10)
C81 0.0297(11) 0.0313(12) 0.0364(11) 0.0009(9) 0.0044(9) -0.0091(9)
C82 0.0594(17) 0.0527(17) 0.0467(14) 0.0189(13) -0.0009(13) -0.0215(15)
C83 0.0231(9) 0.0290(11) 0.0240(9) -0.0004(8) 0.0064(8) -0.0017(9)
C84 0.0304(11) 0.0361(12) 0.0234(9) 0.0009(9) 0.0017(8) -0.0012(10)
C85 0.0312(11) 0.0427(14) 0.0327(11) 0.0061(11) -0.0018(9) 0.0013(11)
C86 0.085(2) 0.084(2) 0.0428(15) -0.0086(16) -0.0066(15) 0.051(2)
N16 0.0265(8) 0.0238(9) 0.0189(7) -0.0007(7) 0.0081(6) -0.0026(7)
Cl1 0.0220(2) 0.0228(2) 0.0255(2) 0.00116(19) 0.00578(17) -0.00030(19)
C1 0.0207(9) 0.0329(11) 0.0218(9) 0.0013(9) 0.0077(8) -0.0027(9)
C2 0.0207(10) 0.0376(12) 0.0277(10) -0.0028(9) 0.0057(8) 0.0047(9)
C3 0.0249(10) 0.0258(11) 0.0279(10) -0.0025(8) 0.0077(8) 0.0060(9)
C4 0.0227(10) 0.0220(10) 0.0336(10) -0.0040(9) 0.0060(8) 0.0059(8)
C5 0.0289(11) 0.0274(11) 0.0352(11) 0.0035(9) 0.0075(9) 0.0036(9)
C6 0.0255(11) 0.0272(11) 0.0501(13) 0.0005(10) 0.0063(10) -0.0019(9)
C7 0.0248(10) 0.0411(13) 0.0359(11) -0.0118(10) 0.0043(9) -0.0026(10)
C8 0.0320(11) 0.0444(14) 0.0311(11) -0.0064(10) 0.0097(9) -0.0024(10)
C9 0.0293(11) 0.0282(11) 0.0353(11) -0.0046(9) 0.0127(9) -0.0031(9)
C10 0.0229(10) 0.0225(10) 0.0358(11) -0.0009(9) 0.0131(9) -0.0019(8)
C11 0.0240(10) 0.0294(11) 0.0362(11) 0.0110(9) 0.0114(9) 0.0037(9)
C12 0.0208(9) 0.0240(10) 0.0193(8) 0.0011(8) 0.0044(7) 0.0037(8)
C13 0.0164(9) 0.0261(10) 0.0176(8) 0.0024(8) 0.0032(7) 0.0015(8)
C14 0.0200(9) 0.0247(10) 0.0253(9) 0.0030(8) 0.0034(8) 0.0013(8)
C15 0.0213(9) 0.0304(11) 0.0287(10) 0.0033(9) 0.0072(8) 0.0089(9)
C16 0.0155(9) 0.0401(12) 0.0288(10) 0.0046(9) 0.0047(8) 0.0003(9)
C17 0.0236(10) 0.0319(11) 0.0263(10) 0.0023(9) 0.0032(8) -0.0066(9)
C18 0.0227(9) 0.0251(10) 0.0197(8) -0.0006(8) 0.0036(7) 0.0017(8)
C19 0.0184(9) 0.0303(11) 0.0230(9) 0.0000(9) 0.0043(7) -0.0009(9)
C20 0.0260(10) 0.0305(11) 0.0234(9) -0.0006(9) 0.0059(8) -0.0046(9)
C21 0.0253(10) 0.0267(11) 0.0234(9) -0.0001(8) 0.0087(8) 0.0011(9)
C22 0.0258(10) 0.0257(10) 0.0253(9) 0.0009(8) 0.0097(8) 0.0023(9)
C23 0.0265(10) 0.0316(11) 0.0232(9) 0.0007(8) 0.0113(8) 0.0015(9)
C24 0.0331(11) 0.0313(12) 0.0346(11) -0.0033(9) 0.0175(9) -0.0048(10)
C25 0.0413(12) 0.0282(11) 0.0414(12) 0.0081(10) 0.0234(10) 0.0004(11)
C26 0.0429(13) 0.0341(12) 0.0296(11) 0.0081(10) 0.0122(10) 0.0009(11)
C27 0.0327(11) 0.0318(12) 0.0265(10) 0.0020(9) 0.0064(9) -0.0006(10)
C28 0.0332(11) 0.0404(13) 0.0270(10) 0.0032(10) 0.0147(9) 0.0101(10)
C29 0.0349(12) 0.0549(16) 0.0387(12) 0.0125(11) 0.0202(10) 0.0060(11)
C30 0.0384(12) 0.0265(11) 0.0287(10) 0.0008(9) 0.0133(9) -0.0063(10)
C31 0.0346(11) 0.0307(11) 0.0270(10) 0.0010(9) 0.0126(9) -0.0098(10)
C32 0.0340(11) 0.0387(13) 0.0321(11) -0.0047(10) 0.0145(9) -0.0133(10)
C33 0.0377(12) 0.0552(15) 0.0249(10) -0.0107(11) 0.0106(9) -0.0200(12)
C34 0.0347(12) 0.0517(15) 0.0241(10) 0.0010(10) 0.0029(9) -0.0127(12)
C35 0.0396(13) 0.0444(14) 0.0310(11) -0.0001(10) 0.0027(10) -0.0012(11)
C36 0.0439(13) 0.0412(13) 0.0233(10) -0.0026(10) 0.0053(9) -0.0029(11)
C37 0.0298(11) 0.0276(11) 0.0374(11) -0.0046(9) 0.0122(9) 0.0032(9)
C38 0.0295(12) 0.0450(14) 0.0478(13) -0.0178(12) 0.0084(10) 0.0022(11)
C39 0.0257(10) 0.0353(12) 0.0220(9) -0.0039(9) 0.0013(8) 0.0007(10)
C40 0.0248(10) 0.0339(12) 0.0239(9) -0.0001(9) 0.0023(8) 0.0001(9)
C41 0.0319(11) 0.0324(12) 0.0251(9) -0.0027(9) 0.0054(9) -0.0001(10)
C42 0.0313(11) 0.0368(13) 0.0291(10) -0.0038(9) 0.0046(9) 0.0072(10)
C43 0.0214(10) 0.0483(14) 0.0361(12) -0.0082(11) 0.0052(9) 0.0009(10)
C44 0.0282(11) 0.0408(13) 0.0432(12) -0.0032(11) 0.0083(10) -0.0071(11)
C45 0.0287(11) 0.0321(12) 0.0436(13) -0.0007(10) 0.0075(10) 0.0006(10)
C46 0.0223(10) 0.0319(11) 0.0305(10) 0.0000(9) 0.0080(8) 0.0047(9)
C47 0.0271(10) 0.0366(12) 0.0245(9) -0.0002(9) 0.0063(8) 0.0045(9)
C48 0.0276(10) 0.0265(11) 0.0244(9) -0.0032(9) 0.0088(8) -0.0006(9)
C49 0.0268(10) 0.0271(10) 0.0222(9) -0.0004(8) 0.0122(8) -0.0026(9)
C50 0.0271(10) 0.0341(12) 0.0274(10) -0.0047(9) 0.0082(8) 0.0003(9)
C51 0.0347(12) 0.0370(13) 0.0280(10) -0.0082(10) 0.0110(9) -0.0074(10)
C52 0.0419(13) 0.0230(10) 0.0399(12) -0.0058(10) 0.0243(10) -0.0019(10)
C53 0.0379(12) 0.0262(11) 0.0336(11) 0.0057(9) 0.0203(9) 0.0043(9)
C54 0.0325(11) 0.0282(11) 0.0214(9) 0.0039(8) 0.0128(8) -0.0007(9)
C55 0.0303(10) 0.0241(10) 0.0160(8) 0.0000(8) 0.0053(8) 0.0011(9)
C56 0.0338(11) 0.0245(10) 0.0197(9) 0.0026(8) 0.0055(8) 0.0047(9)
C57 0.0356(11) 0.0246(11) 0.0215(9) 0.0020(8) 0.0037(8) 0.0002(9)
C58 0.0522(15) 0.0424(14) 0.0281(11) -0.0029(11) -0.0085(10) 0.0115(12)
C59 0.0246(10) 0.0256(10) 0.0197(9) 0.0012(8) 0.0028(8) -0.0045(9)
C60 0.0293(11) 0.0297(11) 0.0201(9) 0.0031(8) 0.0035(8) -0.0009(9)
C61 0.0317(11) 0.0385(13) 0.0245(10) 0.0094(9) 0.0011(9) -0.0074(10)
C62 0.0611(16) 0.0314(13) 0.0436(13) 0.0071(11) 0.0058(12) -0.0108(13)
C63 0.0233(9) 0.0265(10) 0.0196(9) -0.0012(8) 0.0053(8) 0.0012(8)
C64 0.0251(10) 0.0282(11) 0.0243(9) 0.0001(9) 0.0055(8) -0.0016(9)
C65 0.0329(11) 0.0263(11) 0.0246(9) 0.0002(9) 0.0056(8) -0.0004(9)
C66 0.0436(14) 0.0296(12) 0.0450(13) -0.0043(10) 0.0015(11) -0.0047(11)
C67 0.0221(9) 0.0278(10) 0.0229(9) 0.0030(8) 0.0045(8) 0.0041(9)
C68 0.0424(13) 0.0429(13) 0.0234(10) -0.0042(10) 0.0026(9) 0.0174(11)
C69 0.0321(12) 0.0301(12) 0.0599(15) 0.0004(12) 0.0172(11) 0.0036(10)
C70 0.082(2) 0.0457(16) 0.0361(13) -0.0077(12) -0.0040(13) 0.0298(16)
N1 0.0167(7) 0.0250(9) 0.0201(7) 0.0010(7) 0.0052(6) 0.0004(7)
N2 0.0273(9) 0.0345(10) 0.0291(9) -0.0083(8) 0.0133(7) -0.0005(8)
N3 0.0296(9) 0.0293(10) 0.0279(8) -0.0043(8) 0.0106(7) -0.0006(8)
N4 0.0205(8) 0.0231(9) 0.0441(10) 0.0082(8) 0.0114(8) 0.0032(7)
N5 0.0205(8) 0.0183(8) 0.0393(9) 0.0041(8) 0.0117(7) 0.0055(7)
N6 0.0325(10) 0.0375(11) 0.0253(8) 0.0066(8) 0.0002(7) -0.0110(9)
N7 0.0327(10) 0.0315(10) 0.0229(8) 0.0066(7) 0.0001(7) -0.0063(8)
N8 0.0231(8) 0.0297(9) 0.0226(7) -0.0012(7) 0.0100(6) 0.0034(7)
N9 0.0432(11) 0.0487(12) 0.0326(10) 0.0120(9) 0.0222(9) 0.0129(10)
N10 0.0455(11) 0.0400(11) 0.0224(8) 0.0043(8) 0.0158(8) 0.0054(9)
N11 0.0265(10) 0.0352(11) 0.0618(13) -0.0100(10) 0.0127(9) -0.0010(9)
N12 0.0278(9) 0.0295(10) 0.0429(10) -0.0010(8) 0.0120(8) -0.0003(8)
N13 0.0368(10) 0.0387(11) 0.0212(8) -0.0007(8) 0.0047(7) 0.0156(9)
N14 0.0378(10) 0.0307(10) 0.0186(7) -0.0029(7) 0.0032(7) 0.0100(8)
N15 0.0235(8) 0.0229(8) 0.0181(7) 0.0022(7) 0.0049(6) 0.0009(7)
O1 0.0276(8) 0.0450(10) 0.0353(8) -0.0137(7) 0.0132(6) 0.0006(7)
O2 0.0231(7) 0.0232(7) 0.0321(7) 0.0077(6) 0.0093(6) 0.0046(6)
O3 0.0384(8) 0.0331(8) 0.0216(7) 0.0003(6) 0.0051(6) -0.0056(7)
O4 0.0409(9) 0.0475(10) 0.0326(8) 0.0016(7) 0.0196(7) -0.0060(8)
O5 0.0405(9) 0.0324(9) 0.0357(8) -0.0074(7) 0.0123(7) -0.0024(7)
O6 0.0414(9) 0.0341(8) 0.0200(7) 0.0017(6) 0.0079(6) 0.0068(7)
F1 0.0415(8) 0.0665(10) 0.0446(8) -0.0193(7) 0.0108(6) -0.0194(7)
F2 0.0195(6) 0.0564(9) 0.0627(9) 0.0102(7) 0.0168(6) 0.0017(6)
F3 0.0768(11) 0.0371(8) 0.0515(8) 0.0145(7) 0.0250(8) -0.0141(8)
F4 0.0436(8) 0.0868(12) 0.0254(6) 0.0027(7) -0.0029(6) -0.0079(8)
F5 0.0253(7) 0.0599(10) 0.0755(10) -0.0117(8) 0.0187(7) 0.0006(7)
F6 0.0678(10) 0.0300(7) 0.0496(8) -0.0096(7) 0.0263(7) 0.0044(7)
Cl2 0.0296(2) 0.0354(3) 0.0224(2) -0.0002(2) 0.00737(19) 0.0018(2)

loop_
_atom_type_symbol
_atom_type_description
_atom_type_scat_dispersion_real
_atom_type_scat_dispersion_imag
_atom_type_scat_source
C C 0.0033 0.0016 'International Tables Vol C Tables 4.2.6.8 and 6.1.1.4'
H H 0.0000 0.0000 'International Tables Vol C Tables 4.2.6.8 and 6.1.1.4'
N N 0.0061 0.0033 'International Tables Vol C Tables 4.2.6.8 and 6.1.1.4'
O O 0.0106 0.0060 'International Tables Vol C Tables 4.2.6.8 and 6.1.1.4'
F F 0.0171 0.0103 'International Tables Vol C Tables 4.2.6.8 and 6.1.1.4'
Cl Cl 0.1484 0.1585 'International Tables Vol C Tables 4.2.6.8 and 6.1.1.4'

loop_
_geom_angle_atom_site_label_1
_geom_angle_atom_site_label_2
_geom_angle_atom_site_label_3
_geom_angle
C72 C71 N16 116.42(15)
C71 C72 C73 109.57(16)
C74 C73 C72 112.45(18)
C76 C75 N16 117.38(16)
C75 C76 C77 108.73(17)
C78 C77 C76 111.7(2)
C80 C79 N16 116.59(16)
C79 C80 C81 110.66(17)
C82 C81 C80 113.88(19)
N16 C83 C84 115.15(16)
C85 C84 C83 110.70(17)
C86 C85 C84 112.9(2)
C83 N16 C75 111.80(15)
C83 N16 C79 111.31(15)
C75 N16 C79 105.91(14)
C83 N16 C71 105.78(14)
C75 N16 C71 111.22(15)
C79 N16 C71 110.94(14)
N1 C1 C2 113.65(17)
N2 C2 C1 111.55(17)
O1 C3 N2 123.93(19)
O1 C3 N3 123.14(19)
N2 C3 N3 112.94(17)
C5 C4 C9 119.3(2)
C5 C4 N3 118.75(19)
C9 C4 N3 121.86(19)
C4 C5 C6 120.5(2)
C7 C6 C5 118.9(2)
C6 C7 F1 119.3(2)
C6 C7 C8 122.4(2)
F1 C7 C8 118.3(2)
C7 C8 C9 118.8(2)
C4 C9 C8 120.2(2)
N1 C10 C11 113.15(17)
N4 C11 C10 110.89(16)
O2 C12 N4 123.07(18)
O2 C12 N5 123.01(17)
N4 C12 N5 113.92(17)
C18 C13 C14 119.37(17)
C18 C13 N5 117.38(18)
C14 C13 N5 123.22(18)
C15 C14 C13 119.77(19)
C16 C15 C14 118.96(19)
F2 C16 C15 118.41(19)
F2 C16 C17 118.54(19)
C15 C16 C17 123.04(17)
C16 C17 C18 117.65(19)
C13 C18 C17 121.19(19)
N1 C19 C20 113.27(15)
N6 C20 C19 110.11(17)
O3 C21 N6 122.85(19)
O3 C21 N7 124.75(19)
N6 C21 N7 112.40(17)
C27 C22 C23 119.41(19)
C27 C22 N7 124.24(19)
C23 C22 N7 116.35(18)
C24 C23 C22 121.04(19)
C25 C24 C23 118.3(2)
F3 C25 C24 118.8(2)
F3 C25 C26 118.7(2)
C24 C25 C26 122.5(2)
C25 C26 C27 119.3(2)
C22 C27 C26 119.5(2)
N8 C28 C29 113.12(18)
N9 C29 C28 112.4(2)
O4 C30 N9 123.8(2)
O4 C30 N10 123.6(2)
N9 C30 N10 112.58(18)
C36 C31 C32 119.4(2)
C36 C31 N10 117.56(19)
C32 C31 N10 123.0(2)
C33 C32 C31 119.8(2)
C34 C33 C32 119.2(2)
C33 C34 F4 119.7(2)
C33 C34 C35 122.8(2)
F4 C34 C35 117.5(2)
C34 C35 C36 118.0(2)
C31 C36 C35 120.8(2)
N8 C37 C38 113.18(19)
N11 C38 C37 112.55(19)
O5 C39 N11 123.1(2)
O5 C39 N12 123.4(2)
N11 C39 N12 113.5(2)
C41 C40 C45 118.8(2)
C41 C40 N12 116.96(19)
C45 C40 N12 124.2(2)
C42 C41 C40 121.1(2)
C43 C42 C41 118.1(2)
C44 C43 C42 122.9(2)
C44 C43 F5 118.5(2)
C42 C43 F5 118.6(2)
C43 C44 C45 119.2(2)
C44 C45 C40 119.9(2)
N8 C46 C47 112.95(16)
N13 C47 C46 109.73(17)
O6 C48 N13 122.39(19)
O6 C48 N14 124.11(18)
N13 C48 N14 113.49(17)
C50 C49 C54 119.31(19)
C50 C49 N14 123.51(19)
C54 C49 N14 117.12(17)
C51 C50 C49 119.6(2)
C52 C51 C50 119.4(2)
C51 C52 F6 118.8(2)
C51 C52 C53 122.5(2)
F6 C52 C53 118.7(2)
C52 C53 C54 118.3(2)
C53 C54 C49 120.92(19)
C56 C55 N15 115.25(15)
C55 C56 C57 111.02(16)
C56 C57 C58 111.82(18)
C60 C59 N15 116.94(15)
C59 C60 C61 109.19(16)
C62 C61 C60 113.37(18)
N15 C63 C64 115.80(15)
C63 C64 C65 109.92(16)
C66 C65 C64 111.80(18)
C68 C67 N15 115.57(17)
C67 C68 C69 111.27(19)
C68 C69 C70 111.4(2)
C19 N1 C10 109.89(16)
C19 N1 C1 109.13(14)
C10 N1 C1 110.00(15)
C3 N2 C2 122.68(17)
C3 N3 C4 125.15(17)
C12 N4 C11 122.67(17)
C12 N5 C13 127.79(17)
C21 N6 C20 123.66(17)
C21 N7 C22 128.76(17)
C46 N8 C37 110.95(17)
C46 N8 C28 109.55(16)
C37 N8 C28 110.51(17)
C30 N9 C29 123.56(18)
C30 N10 C31 126.77(17)
C39 N11 C38 121.8(2)
C39 N12 C40 127.44(19)
C48 N13 C47 122.75(17)
C48 N14 C49 127.81(17)
C63 N15 C59 108.50(14)
C63 N15 C67 108.54(14)
C59 N15 C67 111.33(15)
C63 N15 C55 111.30(14)
C59 N15 C55 107.66(14)
C67 N15 C55 109.53(14)

loop_
_geom_bond_atom_site_label_1
_geom_bond_atom_site_label_2
_geom_bond_distance
C71 C72 1.511(3)
C71 N16 1.527(2)
C72 C73 1.523(3)
C73 C74 1.513(3)
C75 C76 1.509(3)
C75 N16 1.515(3)
C76 C77 1.526(3)
C77 C78 1.518(4)
C79 C80 1.510(3)
C79 N16 1.525(2)
C80 C81 1.535(3)
C81 C82 1.514(3)
C83 N16 1.513(3)
C83 C84 1.524(3)
C84 C85 1.518(3)
C85 C86 1.510(4)
C1 N1 1.476(2)
C1 C2 1.520(3)
C2 N2 1.447(3)
C3 O1 1.225(2)
C3 N2 1.358(3)
C3 N3 1.381(3)
C4 C5 1.390(3)
C4 C9 1.391(3)
C4 N3 1.417(3)
C5 C6 1.390(3)
C6 C7 1.362(3)
C7 F1 1.369(3)
C7 C8 1.374(3)
C8 C9 1.392(3)
C10 N1 1.475(3)
C10 C11 1.518(3)
C11 N4 1.450(3)
C12 O2 1.234(2)
C12 N4 1.353(2)
C12 N5 1.372(3)
C13 C18 1.390(3)
C13 C14 1.400(3)
C13 N5 1.410(2)
C14 C15 1.395(3)
C15 C16 1.368(3)
C16 F2 1.366(2)
C16 C17 1.381(3)
C17 C18 1.391(3)
C19 N1 1.473(2)
C19 C20 1.521(3)
C20 N6 1.446(3)
C21 O3 1.230(2)
C21 N6 1.356(3)
C21 N7 1.372(3)
C22 C27 1.388(3)
C22 C23 1.399(3)
C22 N7 1.406(3)
C23 C24 1.380(3)
C24 C25 1.372(3)
C25 F3 1.366(3)
C25 C26 1.372(3)
C26 C27 1.397(3)
C28 N8 1.476(2)
C28 C29 1.511(3)
C29 N9 1.446(3)
C30 O4 1.233(2)
C30 N9 1.356(3)
C30 N10 1.370(3)
C31 C36 1.383(3)
C31 C32 1.390(3)
C31 N10 1.414(3)
C32 C33 1.389(3)
C33 C34 1.355(4)
C34 F4 1.370(3)
C34 C35 1.372(3)
C35 C36 1.388(3)
C37 N8 1.467(3)
C37 C38 1.509(3)
C38 N11 1.453(3)
C39 O5 1.222(3)
C39 N11 1.354(3)
C39 N12 1.379(3)
C40 C41 1.392(3)
C40 C45 1.403(3)
C40 N12 1.409(3)
C41 C42 1.391(3)
C42 C43 1.370(3)
C43 C44 1.364(4)
C43 F5 1.371(2)
C44 C45 1.389(3)
C46 N8 1.461(3)
C46 C47 1.523(3)
C47 N13 1.441(3)
C48 O6 1.223(2)
C48 N13 1.359(3)
C48 N14 1.371(3)
C49 C50 1.392(3)
C49 C54 1.394(3)
C49 N14 1.401(3)
C50 C51 1.391(3)
C51 C52 1.362(3)
C52 F6 1.363(2)
C52 C53 1.375(3)
C53 C54 1.378(3)
C55 C56 1.519(3)
C55 N15 1.527(2)
C56 C57 1.524(3)
C57 C58 1.526(3)
C59 C60 1.525(3)
C59 N15 1.525(2)
C60 C61 1.530(3)
C61 C62 1.514(4)
C63 N15 1.517(2)
C63 C64 1.519(3)
C64 C65 1.528(3)
C65 C66 1.520(3)
C67 C68 1.517(3)
C67 N15 1.525(2)
C68 C69 1.522(3)
C69 C70 1.530(4)

loop_
_geom_hbond_atom_site_label_D
_geom_hbond_atom_site_label_H
_geom_hbond_atom_site_label_A
_geom_hbond_distance_DH
_geom_hbond_distance_HA
_geom_hbond_distance_DA
_geom_hbond_angle_DHA
N2 H2 Cl1 0.86 2.55 3.3568(19) 157.7
N3 H3 Cl1 0.86 2.51 3.3314(18) 160.1
N4 H4 Cl1 0.86 2.62 3.398(2) 151.9
N5 H5A Cl1 0.86 2.43 3.2681(18) 165.4
N6 H6A Cl1 0.86 2.78 3.565(2) 152.6
N7 H7 Cl1 0.86 2.40 3.247(2) 170.7
N9 H9A Cl2 0.86 2.63 3.424(2) 154.1
N10 H10 Cl2 0.86 2.44 3.2447(19) 155.8
N11 H11 Cl2 0.86 2.59 3.392(2) 156.5
N12 H12 Cl2 0.86 2.47 3.308(2) 164.7
N13 H13 Cl2 0.86 2.84 3.600(2) 148.1
N14 H14A Cl2 0.86 2.35 3.2002(19) 169.6
